data_4333741
loop_
_publ_author_name
'Leslie D. Field'
'Hsiu L. Li'
'Scott J. Dalgarno'
'Ruaraidh D. McIntosh'

_publ_section_title
;
 Base-Induced Dehydrogenation of Ruthenium Hydrazine Complexes
;
_journal_name_full 'Inorganic Chemistry'
_journal_page_first 1570
_journal_page_last 1583
_journal_paper_doi 10.1021/ic302449n
_journal_volume 52
_journal_year 2013
_chemical_formula_moiety 'C24 H56 P4 Ru'
_chemical_formula_sum 'C24 H56 P4 Ru'
_chemical_formula_weight 569.64
_chemical_name_common LHL22111
_chemical_name_systematic
;
 ?
;
_space_group_IT_number 14
_symmetry_cell_setting monoclinic
_symmetry_space_group_name_Hall '-P 2yn'
_symmetry_space_group_name_H-M 'P 1 21/n 1'
_atom_sites_solution_hydrogens geom
_atom_sites_solution_primary direct
_atom_sites_solution_secondary difmap
_audit_creation_method SHELXL-97
_cell_angle_alpha 90.00
_cell_angle_beta 107.7170(10)
_cell_angle_gamma 90.00
_cell_formula_units_Z 4
_cell_length_a 10.7083(4)
_cell_length_b 19.7253(8)
_cell_length_c 14.3069(6)
_cell_measurement_reflns_used 9958
_cell_measurement_temperature 100(2)
_cell_measurement_theta_max 33.08
_cell_measurement_theta_min 2.55
_cell_volume 2878.6(2)
_computing_cell_refinement 'SAINT (Bruker, 1998)'
_computing_data_collection 'Apex II'
_computing_data_reduction 'SAINT (Bruker, 1998)'
_computing_molecular_graphics 'XSeed (Barbour, 2001)'
_computing_publication_material 'local program'
_computing_structure_refinement 'SHELXL-97 (Sheldrick, 1997)'
_computing_structure_solution 'SHELXS-97 (Sheldrick, 1990)'
_diffrn_ambient_temperature 100(2)
_diffrn_measured_fraction_theta_full 0.998
_diffrn_measured_fraction_theta_max 0.998
_diffrn_measurement_device_type 'Bruker Nonius X8 Apex II CCD Diffractometer'
_diffrn_measurement_method '\f and \w scans'
_diffrn_radiation_monochromator graphite
_diffrn_radiation_source 'fine-focus sealed tube'
_diffrn_radiation_type MoK\a
_diffrn_radiation_wavelength 0.71073
_diffrn_reflns_av_R_equivalents 0.0251
_diffrn_reflns_av_sigmaI/netI 0.0222
_diffrn_reflns_limit_h_max 15
_diffrn_reflns_limit_h_min -15
_diffrn_reflns_limit_k_max 28
_diffrn_reflns_limit_k_min -28
_diffrn_reflns_limit_l_max 19
_diffrn_reflns_limit_l_min -20
_diffrn_reflns_number 38868
_diffrn_reflns_theta_full 31.00
_diffrn_reflns_theta_max 31.00
_diffrn_reflns_theta_min 2.25
_exptl_absorpt_coefficient_mu 0.777
_exptl_absorpt_correction_T_max 0.8235
_exptl_absorpt_correction_T_min 0.7463
_exptl_absorpt_correction_type multi-scan
_exptl_absorpt_process_details Bruker-SADABS
_exptl_crystal_colour Colourless
_exptl_crystal_density_diffrn 1.314
_exptl_crystal_description Block
_exptl_crystal_F_000 1216
_exptl_crystal_size_max 0.40
_exptl_crystal_size_mid 0.30
_exptl_crystal_size_min 0.26
_refine_diff_density_max 0.405
_refine_diff_density_min -0.372
_refine_diff_density_rms 0.065
_refine_ls_extinction_method none
_refine_ls_goodness_of_fit_ref 1.046
_refine_ls_hydrogen_treatment constr
_refine_ls_matrix_type full
_refine_ls_number_parameters 280
_refine_ls_number_reflns 9166
_refine_ls_number_restraints 0
_refine_ls_restrained_S_all 1.046
_refine_ls_R_factor_all 0.0229
_refine_ls_R_factor_gt 0.0187
_refine_ls_shift/su_max 0.001
_refine_ls_shift/su_mean 0.000
_refine_ls_structure_factor_coef Fsqd
_refine_ls_weighting_details 'calc w=1/[\s^2^(Fo^2^)+(0.0191P)^2^+0.9803P] where P=(Fo^2^+2Fc^2^)/3'
_refine_ls_weighting_scheme calc
_refine_ls_wR_factor_gt 0.0447
_refine_ls_wR_factor_ref 0.0466
_reflns_number_gt 8265
_reflns_number_total 9166
_reflns_threshold_expression >2sigma(I)
_cod_data_source_file ic302449n_si_001_6.cif
_cod_data_source_block LHL22111
_cod_database_code 4333741

loop_
_symmetry_equiv_pos_as_xyz
'x, y, z'
'-x+1/2, y+1/2, -z+1/2'
'-x, -y, -z'
'x-1/2, -y-1/2, z-1/2'

loop_
_atom_site_label
_atom_site_type_symbol
_atom_site_fract_x
_atom_site_fract_y
_atom_site_fract_z
_atom_site_U_iso_or_equiv
_atom_site_adp_type
_atom_site_occupancy
_atom_site_symmetry_multiplicity
_atom_site_calc_flag
_atom_site_refinement_flags
Ru1 Ru 0.475741(8) 0.184577(4) 0.193954(6) 0.00810(2) Uani 1 1 d .
P1 P 0.39825(3) 0.293630(14) 0.15658(2) 0.01028(5) Uani 1 1 d .
C1 C 0.42475(13) 0.43401(6) 0.10424(11) 0.0263(3) Uani 1 1 d .
H1A H 0.3719 0.4501 0.1449 0.039 Uiso 1 1 calc R
H1B H 0.3672 0.4235 0.0382 0.039 Uiso 1 1 calc R
H1C H 0.4872 0.4693 0.1001 0.039 Uiso 1 1 calc R
P2 P 0.63096(3) 0.163031(14) 0.11245(2) 0.01095(5) Uani 1 1 d .
C2 C 0.49963(11) 0.37009(5) 0.15022(8) 0.01392(19) Uani 1 1 d .
H2 H 0.5527 0.3569 0.1065 0.017 Uiso 1 1 calc R
P3 P 0.43828(3) 0.076646(13) 0.24012(2) 0.00979(5) Uani 1 1 d .
C3 C 0.59921(13) 0.38668(7) 0.24950(9) 0.0242(3) Uani 1 1 d .
H3A H 0.6674 0.4164 0.2396 0.036 Uiso 1 1 calc R
H3B H 0.6393 0.3446 0.2813 0.036 Uiso 1 1 calc R
H3C H 0.5547 0.4096 0.2912 0.036 Uiso 1 1 calc R
P4 P 0.32646(3) 0.157461(14) 0.05217(2) 0.01122(5) Uani 1 1 d .
C4 C 0.15844(11) 0.29052(6) 0.20080(9) 0.0190(2) Uani 1 1 d .
H4A H 0.1735 0.2415 0.2071 0.028 Uiso 1 1 calc R
H4B H 0.1076 0.3014 0.1331 0.028 Uiso 1 1 calc R
H4C H 0.1098 0.3050 0.2453 0.028 Uiso 1 1 calc R
C5 C 0.29054(11) 0.32752(5) 0.22729(8) 0.0143(2) Uani 1 1 d .
H5 H 0.2724 0.3762 0.2087 0.017 Uiso 1 1 calc R
C6 C 0.35530(13) 0.32467(6) 0.33880(9) 0.0203(2) Uani 1 1 d .
H6A H 0.2986 0.3471 0.3717 0.030 Uiso 1 1 calc R
H6B H 0.4402 0.3478 0.3559 0.030 Uiso 1 1 calc R
H6C H 0.3684 0.2773 0.3600 0.030 Uiso 1 1 calc R
C7 C 0.28231(11) 0.29505(6) 0.02847(8) 0.0143(2) Uani 1 1 d .
H7A H 0.2152 0.3304 0.0241 0.017 Uiso 1 1 calc R
H7B H 0.3315 0.3075 -0.0174 0.017 Uiso 1 1 calc R
C8 C 0.21330(11) 0.22689(6) -0.00353(8) 0.0154(2) Uani 1 1 d .
H8A H 0.1864 0.2230 -0.0759 0.018 Uiso 1 1 calc R
H8B H 0.1337 0.2240 0.0177 0.018 Uiso 1 1 calc R
C9 C 0.60837(13) 0.26109(7) -0.03652(9) 0.0237(3) Uani 1 1 d .
H9A H 0.5370 0.2803 -0.0154 0.036 Uiso 1 1 calc R
H9B H 0.5728 0.2273 -0.0880 0.036 Uiso 1 1 calc R
H9C H 0.6514 0.2973 -0.0622 0.036 Uiso 1 1 calc R
C10 C 0.70811(12) 0.22726(6) 0.05091(9) 0.0184(2) Uani 1 1 d .
H10 H 0.7720 0.2025 0.0248 0.022 Uiso 1 1 calc R
C11 C 0.78605(13) 0.27984(7) 0.12429(11) 0.0254(3) Uani 1 1 d .
H11A H 0.8022 0.3197 0.0887 0.038 Uiso 1 1 calc R
H11B H 0.8700 0.2602 0.1628 0.038 Uiso 1 1 calc R
H11C H 0.7359 0.2933 0.1683 0.038 Uiso 1 1 calc R
C12 C 0.85992(12) 0.08513(7) 0.10897(10) 0.0233(3) Uani 1 1 d .
H12A H 0.9086 0.1238 0.0946 0.035 Uiso 1 1 calc R
H12B H 0.8026 0.0663 0.0474 0.035 Uiso 1 1 calc R
H12C H 0.9218 0.0502 0.1438 0.035 Uiso 1 1 calc R
C13 C 0.77652(11) 0.10869(6) 0.17335(8) 0.0151(2) Uani 1 1 d .
H13 H 0.7397 0.0663 0.1929 0.018 Uiso 1 1 calc R
C14 C 0.86435(12) 0.13940(7) 0.26970(9) 0.0220(2) Uani 1 1 d .
H14A H 0.9161 0.1034 0.3109 0.033 Uiso 1 1 calc R
H14B H 0.8095 0.1615 0.3045 0.033 Uiso 1 1 calc R
H14C H 0.9234 0.1729 0.2551 0.033 Uiso 1 1 calc R
C15 C 0.54604(11) 0.10808(6) 0.00531(8) 0.0156(2) Uani 1 1 d .
H15A H 0.5929 0.1112 -0.0445 0.019 Uiso 1 1 calc R
H15B H 0.5502 0.0603 0.0274 0.019 Uiso 1 1 calc R
C16 C 0.40150(11) 0.12806(6) -0.04238(8) 0.0171(2) Uani 1 1 d .
H16A H 0.3521 0.0885 -0.0777 0.021 Uiso 1 1 calc R
H16B H 0.3961 0.1647 -0.0907 0.021 Uiso 1 1 calc R
C17 C 0.67633(11) 0.02134(6) 0.36060(9) 0.0190(2) Uani 1 1 d .
H17A H 0.6520 0.0105 0.4196 0.028 Uiso 1 1 calc R
H17B H 0.6988 0.0695 0.3612 0.028 Uiso 1 1 calc R
H17C H 0.7521 -0.0061 0.3594 0.028 Uiso 1 1 calc R
C18 C 0.56074(10) 0.00583(5) 0.26926(8) 0.01317(19) Uani 1 1 d .
H18 H 0.5984 0.0042 0.2133 0.016 Uiso 1 1 calc R
C19 C 0.50745(12) -0.06544(6) 0.27619(9) 0.0169(2) Uani 1 1 d .
H19A H 0.5764 -0.0989 0.2801 0.025 Uiso 1 1 calc R
H19B H 0.4327 -0.0743 0.2179 0.025 Uiso 1 1 calc R
H19C H 0.4791 -0.0686 0.3350 0.025 Uiso 1 1 calc R
C20 C 0.44053(12) 0.10678(6) 0.43414(8) 0.0203(2) Uani 1 1 d .
H20A H 0.4451 0.1548 0.4177 0.030 Uiso 1 1 calc R
H20B H 0.5294 0.0883 0.4591 0.030 Uiso 1 1 calc R
H20C H 0.3962 0.1024 0.4845 0.030 Uiso 1 1 calc R
C21 C 0.36374(11) 0.06762(6) 0.34214(8) 0.0140(2) Uani 1 1 d .
H21 H 0.3670 0.0185 0.3600 0.017 Uiso 1 1 calc R
C22 C 0.21981(11) 0.08970(6) 0.31184(9) 0.0199(2) Uani 1 1 d .
H22A H 0.1850 0.0835 0.3672 0.030 Uiso 1 1 calc R
H22B H 0.1691 0.0621 0.2563 0.030 Uiso 1 1 calc R
H22C H 0.2133 0.1376 0.2927 0.030 Uiso 1 1 calc R
C23 C 0.31227(11) 0.03470(6) 0.13486(8) 0.0146(2) Uani 1 1 d .
H23A H 0.3575 0.0070 0.0972 0.018 Uiso 1 1 calc R
H23B H 0.2581 0.0038 0.1611 0.018 Uiso 1 1 calc R
C24 C 0.22254(11) 0.08611(6) 0.06567(8) 0.0158(2) Uani 1 1 d .
H24A H 0.1537 0.1021 0.0936 0.019 Uiso 1 1 calc R
H24B H 0.1796 0.0650 0.0011 0.019 Uiso 1 1 calc R
H1R H 0.3772 0.1935 0.2545 0.019 Uiso 1 1 d R
H2R H 0.5877 0.2025 0.2967 0.019 Uiso 1 1 d R

loop_
_atom_site_aniso_label
_atom_site_aniso_U_11
_atom_site_aniso_U_22
_atom_site_aniso_U_33
_atom_site_aniso_U_23
_atom_site_aniso_U_13
_atom_site_aniso_U_12
Ru1 0.00870(4) 0.00797(4) 0.00725(4) -0.00042(3) 0.00185(3) 0.00018(3)
P1 0.01129(12) 0.00910(11) 0.00985(12) 0.00020(9) 0.00235(9) 0.00077(9)
C1 0.0244(6) 0.0136(5) 0.0387(8) 0.0087(5) 0.0062(6) 0.0007(5)
P2 0.01116(12) 0.01237(12) 0.00981(12) -0.00120(9) 0.00392(10) -0.00055(9)
C2 0.0159(5) 0.0116(5) 0.0135(5) 0.0016(4) 0.0032(4) -0.0008(4)
P3 0.01005(11) 0.00895(11) 0.01024(12) -0.00030(9) 0.00290(9) -0.00009(9)
C3 0.0277(6) 0.0251(6) 0.0165(6) 0.0008(5) 0.0015(5) -0.0129(5)
P4 0.01100(12) 0.01137(12) 0.00952(12) -0.00107(9) 0.00049(9) 0.00052(9)
C4 0.0166(5) 0.0177(5) 0.0246(6) 0.0000(4) 0.0091(5) 0.0022(4)
C5 0.0160(5) 0.0122(5) 0.0160(5) -0.0002(4) 0.0067(4) 0.0033(4)
C6 0.0235(6) 0.0233(6) 0.0161(5) -0.0021(4) 0.0093(5) 0.0025(5)
C7 0.0155(5) 0.0131(5) 0.0119(5) 0.0016(4) 0.0007(4) 0.0015(4)
C8 0.0143(5) 0.0145(5) 0.0137(5) -0.0003(4) -0.0011(4) 0.0015(4)
C9 0.0311(7) 0.0233(6) 0.0200(6) 0.0054(5) 0.0126(5) 0.0011(5)
C10 0.0197(5) 0.0200(5) 0.0193(6) 0.0027(4) 0.0117(5) -0.0003(4)
C11 0.0201(6) 0.0214(6) 0.0343(7) 0.0038(5) 0.0076(5) -0.0070(5)
C12 0.0166(5) 0.0295(7) 0.0253(6) -0.0023(5) 0.0088(5) 0.0062(5)
C13 0.0117(5) 0.0179(5) 0.0160(5) -0.0005(4) 0.0046(4) 0.0010(4)
C14 0.0141(5) 0.0301(7) 0.0192(6) -0.0015(5) 0.0011(4) 0.0005(5)
C15 0.0164(5) 0.0176(5) 0.0128(5) -0.0048(4) 0.0042(4) 0.0010(4)
C16 0.0168(5) 0.0215(6) 0.0109(5) -0.0044(4) 0.0009(4) 0.0015(4)
C17 0.0155(5) 0.0183(5) 0.0201(6) 0.0000(4) 0.0008(4) 0.0030(4)
C18 0.0136(5) 0.0109(4) 0.0146(5) 0.0002(4) 0.0037(4) 0.0014(4)
C19 0.0210(5) 0.0113(5) 0.0185(5) 0.0015(4) 0.0059(4) 0.0015(4)
C20 0.0256(6) 0.0236(6) 0.0141(5) -0.0010(4) 0.0095(5) -0.0018(5)
C21 0.0160(5) 0.0120(5) 0.0163(5) 0.0012(4) 0.0083(4) 0.0000(4)
C22 0.0163(5) 0.0210(6) 0.0259(6) 0.0020(5) 0.0116(5) 0.0015(4)
C23 0.0148(5) 0.0118(5) 0.0150(5) -0.0017(4) 0.0011(4) -0.0014(4)
C24 0.0125(5) 0.0151(5) 0.0164(5) -0.0009(4) -0.0007(4) -0.0023(4)

loop_
_atom_type_symbol
_atom_type_description
_atom_type_scat_dispersion_real
_atom_type_scat_dispersion_imag
_atom_type_scat_source
C C 0.0033 0.0016 'International Tables Vol C Tables 4.2.6.8 and 6.1.1.4'
H H 0.0000 0.0000 'International Tables Vol C Tables 4.2.6.8 and 6.1.1.4'
P P 0.1023 0.0942 'International Tables Vol C Tables 4.2.6.8 and 6.1.1.4'
Ru Ru -1.2594 0.8363 'International Tables Vol C Tables 4.2.6.8 and 6.1.1.4'

loop_
_geom_angle_atom_site_label_1
_geom_angle_atom_site_label_2
_geom_angle_atom_site_label_3
_geom_angle
P4 Ru1 P3 84.256(10)
P4 Ru1 P1 84.565(10)
P3 Ru1 P1 147.883(10)
P4 Ru1 P2 85.671(10)
P3 Ru1 P2 100.792(10)
P1 Ru1 P2 108.259(10)
P4 Ru1 H1R 96.5
P3 Ru1 H1R 74.9
P1 Ru1 H1R 76.6
P2 Ru1 H1R 174.9
P4 Ru1 H2R 178.2
P3 Ru1 H2R 94.9
P1 Ru1 H2R 97.0
P2 Ru1 H2R 92.9
H1R Ru1 H2R 84.9
C5 P1 C7 100.91(5)
C5 P1 C2 101.52(5)
C7 P1 C2 99.29(5)
C5 P1 Ru1 116.37(4)
C7 P1 Ru1 108.94(4)
C2 P1 Ru1 125.98(4)
C2 C1 H1A 109.5
C2 C1 H1B 109.5
H1A C1 H1B 109.5
C2 C1 H1C 109.5
H1A C1 H1C 109.5
H1B C1 H1C 109.5
C15 P2 C10 100.41(5)
C15 P2 C13 100.23(5)
C10 P2 C13 100.49(5)
C15 P2 Ru1 105.74(4)
C10 P2 Ru1 126.37(4)
C13 P2 Ru1 119.23(4)
C3 C2 C1 110.41(10)
C3 C2 P1 112.15(8)
C1 C2 P1 116.59(8)
C3 C2 H2 105.6
C1 C2 H2 105.6
P1 C2 H2 105.6
C21 P3 C18 101.01(5)
C21 P3 C23 102.13(5)
C18 P3 C23 97.66(5)
C21 P3 Ru1 117.69(4)
C18 P3 Ru1 125.62(4)
C23 P3 Ru1 108.82(4)
C2 C3 H3A 109.5
C2 C3 H3B 109.5
H3A C3 H3B 109.5
C2 C3 H3C 109.5
H3A C3 H3C 109.5
H3B C3 H3C 109.5
C24 P4 C8 105.95(5)
C24 P4 C16 104.26(5)
C8 P4 C16 106.83(5)
C24 P4 Ru1 112.12(4)
C8 P4 Ru1 114.21(4)
C16 P4 Ru1 112.73(4)
C5 C4 H4A 109.5
C5 C4 H4B 109.5
H4A C4 H4B 109.5
C5 C4 H4C 109.5
H4A C4 H4C 109.5
H4B C4 H4C 109.5
C4 C5 C6 109.30(9)
C4 C5 P1 111.71(8)
C6 C5 P1 112.99(8)
C4 C5 H5 107.5
C6 C5 H5 107.5
P1 C5 H5 107.5
C5 C6 H6A 109.5
C5 C6 H6B 109.5
H6A C6 H6B 109.5
C5 C6 H6C 109.5
H6A C6 H6C 109.5
H6B C6 H6C 109.5
C8 C7 P1 113.19(7)
C8 C7 H7A 108.9
P1 C7 H7A 108.9
C8 C7 H7B 108.9
P1 C7 H7B 108.9
H7A C7 H7B 107.8
C7 C8 P4 109.18(7)
C7 C8 H8A 109.8
P4 C8 H8A 109.8
C7 C8 H8B 109.8
P4 C8 H8B 109.8
H8A C8 H8B 108.3
C10 C9 H9A 109.5
C10 C9 H9B 109.5
H9A C9 H9B 109.5
C10 C9 H9C 109.5
H9A C9 H9C 109.5
H9B C9 H9C 109.5
C9 C10 C11 111.39(11)
C9 C10 P2 112.44(8)
C11 C10 P2 111.26(8)
C9 C10 H10 107.1
C11 C10 H10 107.1
P2 C10 H10 107.1
C10 C11 H11A 109.5
C10 C11 H11B 109.5
H11A C11 H11B 109.5
C10 C11 H11C 109.5
H11A C11 H11C 109.5
H11B C11 H11C 109.5
C13 C12 H12A 109.5
C13 C12 H12B 109.5
H12A C12 H12B 109.5
C13 C12 H12C 109.5
H12A C12 H12C 109.5
H12B C12 H12C 109.5
C12 C13 C14 110.37(9)
C12 C13 P2 116.55(8)
C14 C13 P2 112.76(8)
C12 C13 H13 105.4
C14 C13 H13 105.4
P2 C13 H13 105.4
C13 C14 H14A 109.5
C13 C14 H14B 109.5
H14A C14 H14B 109.5
C13 C14 H14C 109.5
H14A C14 H14C 109.5
H14B C14 H14C 109.5
C16 C15 P2 112.75(7)
C16 C15 H15A 109.0
P2 C15 H15A 109.0
C16 C15 H15B 109.0
P2 C15 H15B 109.0
H15A C15 H15B 107.8
C15 C16 P4 110.80(7)
C15 C16 H16A 109.5
P4 C16 H16A 109.5
C15 C16 H16B 109.5
P4 C16 H16B 109.5
H16A C16 H16B 108.1
C18 C17 H17A 109.5
C18 C17 H17B 109.5
H17A C17 H17B 109.5
C18 C17 H17C 109.5
H17A C17 H17C 109.5
H17B C17 H17C 109.5
C19 C18 C17 110.38(9)
C19 C18 P3 116.70(8)
C17 C18 P3 111.70(7)
C19 C18 H18 105.7
C17 C18 H18 105.7
P3 C18 H18 105.7
C18 C19 H19A 109.5
C18 C19 H19B 109.5
H19A C19 H19B 109.5
C18 C19 H19C 109.5
H19A C19 H19C 109.5
H19B C19 H19C 109.5
C21 C20 H20A 109.5
C21 C20 H20B 109.5
H20A C20 H20B 109.5
C21 C20 H20C 109.5
H20A C20 H20C 109.5
H20B C20 H20C 109.5
C22 C21 C20 109.30(9)
C22 C21 P3 112.53(8)
C20 C21 P3 112.15(8)
C22 C21 H21 107.5
C20 C21 H21 107.5
P3 C21 H21 107.5
C21 C22 H22A 109.5
C21 C22 H22B 109.5
H22A C22 H22B 109.5
C21 C22 H22C 109.5
H22A C22 H22C 109.5
H22B C22 H22C 109.5
C24 C23 P3 112.45(7)
C24 C23 H23A 109.1
P3 C23 H23A 109.1
C24 C23 H23B 109.1
P3 C23 H23B 109.1
H23A C23 H23B 107.8
C23 C24 P4 107.05(7)
C23 C24 H24A 110.3
P4 C24 H24A 110.3
C23 C24 H24B 110.3
P4 C24 H24B 110.3
H24A C24 H24B 108.6

loop_
_geom_bond_atom_site_label_1
_geom_bond_atom_site_label_2
_geom_bond_distance
Ru1 P4 2.2322(3)
Ru1 P3 2.3002(3)
Ru1 P1 2.3090(3)
Ru1 P2 2.3415(3)
Ru1 H1R 1.5654
Ru1 H2R 1.6280
P1 C5 1.8737(11)
P1 C7 1.8752(11)
P1 C2 1.8766(11)
C1 C2 1.5311(16)
C1 H1A 0.9800
C1 H1B 0.9800
C1 H1C 0.9800
P2 C15 1.8717(11)
P2 C10 1.8723(12)
P2 C13 1.8738(11)
C2 C3 1.5296(16)
C2 H2 1.0000
P3 C21 1.8731(11)
P3 C18 1.8740(11)
P3 C23 1.8805(11)
C3 H3A 0.9800
C3 H3B 0.9800
C3 H3C 0.9800
P4 C24 1.8406(11)
P4 C8 1.8415(11)
P4 C16 1.8637(11)
C4 C5 1.5334(16)
C4 H4A 0.9800
C4 H4B 0.9800
C4 H4C 0.9800
C5 C6 1.5349(16)
C5 H5 1.0000
C6 H6A 0.9800
C6 H6B 0.9800
C6 H6C 0.9800
C7 C8 1.5353(15)
C7 H7A 0.9900
C7 H7B 0.9900
C8 H8A 0.9900
C8 H8B 0.9900
C9 C10 1.5289(18)
C9 H9A 0.9800
C9 H9B 0.9800
C9 H9C 0.9800
C10 C11 1.5302(18)
C10 H10 1.0000
C11 H11A 0.9800
C11 H11B 0.9800
C11 H11C 0.9800
C12 C13 1.5371(16)
C12 H12A 0.9800
C12 H12B 0.9800
C12 H12C 0.9800
C13 C14 1.5371(16)
C13 H13 1.0000
C14 H14A 0.9800
C14 H14B 0.9800
C14 H14C 0.9800
C15 C16 1.5406(16)
C15 H15A 0.9900
C15 H15B 0.9900
C16 H16A 0.9900
C16 H16B 0.9900
C17 C18 1.5326(16)
C17 H17A 0.9800
C17 H17B 0.9800
C17 H17C 0.9800
C18 C19 1.5317(15)
C18 H18 1.0000
C19 H19A 0.9800
C19 H19B 0.9800
C19 H19C 0.9800
C20 C21 1.5318(16)
C20 H20A 0.9800
C20 H20B 0.9800
C20 H20C 0.9800
C21 C22 1.5318(16)
C21 H21 1.0000
C22 H22A 0.9800
C22 H22B 0.9800
C22 H22C 0.9800
C23 C24 1.5338(15)
C23 H23A 0.9900
C23 H23B 0.9900
C24 H24A 0.9900
C24 H24B 0.9900
